data_8000180
loop_
_publ_author_name
'Wang, Jingping'
'Han, Ruijuan'
'Du, Xiaodi'
'Niu, Jingyang'

_publ_section_title
;
 Synthesis, Structure, and Properties of Alkaline-earth-substituted
 Tungstogermanate: [K2.5(H2O)1.5]2H3[Ca2(GeW11O39)(H2O)5]2&#x00B7;7H2O
;
_journal_issue 1
_journal_name_full 'Chemistry Letters'
_journal_page_first 110
_journal_paper_doi 10.1246/cl.2008.110
_journal_volume 37
_journal_year 2008
_chemical_formula_sum 'Ca4 Ge2 H43 K5 O98 W22'
_chemical_formula_weight 6157.04
_space_group_IT_number 15
_symmetry_space_group_name_Hall '-C 2yc'
_symmetry_space_group_name_H-M 'C 1 2/c 1'
_atom_sites_solution_hydrogens geom
_atom_sites_solution_primary direct
_atom_sites_solution_secondary difmap
_audit_creation_method SHELXL-97
_cell_angle_alpha 90.00
_cell_angle_beta 113.268(18)
_cell_angle_gamma 90.00
_cell_formula_units_Z 4
_cell_length_a 41.05(5)
_cell_length_b 13.854(17)
_cell_length_c 19.29(2)
_cell_measurement_temperature 293(2)
_cell_volume 10078(2)
_computing_structure_refinement 'SHELXL-97 (Sheldrick, 1997)'
_computing_structure_solution 'SHELXS-97 (Sheldrick, 1990)'
_diffrn_ambient_temperature 293(2)
_diffrn_measured_fraction_theta_full 0.920
_diffrn_measured_fraction_theta_max 0.920
_diffrn_radiation_monochromator graphite
_diffrn_radiation_source 'fine-focus sealed tube'
_diffrn_radiation_type MoK\a
_diffrn_radiation_wavelength 0.71073
_diffrn_reflns_av_R_equivalents 0.1126
_diffrn_reflns_av_sigmaI/netI 0.1407
_diffrn_reflns_limit_h_max 48
_diffrn_reflns_limit_h_min -48
_diffrn_reflns_limit_k_max 16
_diffrn_reflns_limit_k_min -14
_diffrn_reflns_limit_l_max 23
_diffrn_reflns_limit_l_min -17
_diffrn_reflns_number 22409
_diffrn_reflns_theta_full 25.16
_diffrn_reflns_theta_max 25.16
_diffrn_reflns_theta_min 1.81
_exptl_absorpt_coefficient_mu 26.108
_exptl_absorpt_correction_T_max 0.2022
_exptl_absorpt_correction_T_min 0.1112
_exptl_crystal_density_diffrn 4.059
_exptl_crystal_density_method 'not measured'
_exptl_crystal_F_000 10776
_exptl_crystal_size_max 0.15
_exptl_crystal_size_mid 0.11
_exptl_crystal_size_min 0.09
_refine_diff_density_max 3.991
_refine_diff_density_min -2.042
_refine_diff_density_rms 0.456
_refine_ls_extinction_method none
_refine_ls_goodness_of_fit_ref 0.907
_refine_ls_hydrogen_treatment mixed
_refine_ls_matrix_type full
_refine_ls_number_parameters 600
_refine_ls_number_reflns 8318
_refine_ls_number_restraints 300
_refine_ls_restrained_S_all 0.890
_refine_ls_R_factor_all 0.1280
_refine_ls_R_factor_gt 0.0651
_refine_ls_shift/su_max 0.001
_refine_ls_shift/su_mean 0.000
_refine_ls_structure_factor_coef Fsqd
_refine_ls_weighting_details 'calc w=1/[\s^2^(Fo^2^)+(0.0562P)^2^+0.0000P] where P=(Fo^2^+2Fc^2^)/3'
_refine_ls_weighting_scheme calc
_refine_ls_wR_factor_gt 0.1276
_refine_ls_wR_factor_ref 0.1467
_reflns_number_gt 4728
_reflns_number_total 8318
_reflns_threshold_expression >2sigma(I)
_cod_data_source_file 37-110sup1.cif
_cod_data_source_block njy1
_cod_original_cell_volume 10075(22)
_cod_original_formula_sum 'H43 Ca4 Ge2 K5 O98 W22'
_cod_database_code 8000180

loop_
_symmetry_equiv_pos_as_xyz
'x, y, z'
'-x, y, -z+1/2'
'x+1/2, y+1/2, z'
'-x+1/2, y+1/2, -z+1/2'
'-x, -y, -z'
'x, -y, z-1/2'
'-x+1/2, -y+1/2, -z'
'x+1/2, -y+1/2, z-1/2'

loop_
_atom_site_label
_atom_site_type_symbol
_atom_site_fract_x
_atom_site_fract_y
_atom_site_fract_z
_atom_site_U_iso_or_equiv
_atom_site_adp_type
_atom_site_occupancy
_atom_site_symmetry_multiplicity
_atom_site_calc_flag
_atom_site_refinement_flags
K1 K 0.78481(19) 0.5463(6) 0.6112(5) 0.056(2) Uani 1 1 d .
K2 K 0.6592(2) 0.4312(6) 0.3074(4) 0.061(2) Uani 1 1 d .
K3 K 0.5000 0.5095(8) 0.7500 0.054(3) Uani 1 2 d S
Ca1 Ca 0.72289(13) 0.4502(3) 0.7278(3) 0.0227(12) Uani 1 1 d .
Ca2 Ca 0.64454(19) 0.7683(5) 0.4899(4) 0.0505(19) Uani 1 1 d .
Ge1 Ge 0.63062(7) 0.30943(18) 0.58474(15) 0.0194(6) Uani 1 1 d .
W1 W 0.55069(3) 0.19313(8) 0.45416(7) 0.0277(3) Uani 1 1 d .
W2 W 0.60078(3) 0.32342(8) 0.38462(6) 0.0244(3) Uani 1 1 d .
W3 W 0.55344(3) 0.43552(8) 0.46689(7) 0.0258(3) Uani 1 1 d .
W4 W 0.67909(3) 0.17889(7) 0.50220(6) 0.0222(3) Uani 1 1 d .
W5 W 0.62955(3) 0.04602(7) 0.57208(7) 0.0240(3) Uani 1 1 d .
W6 W 0.70410(3) 0.16507(7) 0.69242(6) 0.0208(3) Uani 1 1 d .
W7 W 0.57912(3) 0.41647(8) 0.67402(6) 0.0243(3) Uani 1 1 d .
W8 W 0.65251(3) 0.29047(8) 0.78192(6) 0.0235(3) Uani 1 1 d .
W9 W 0.57655(3) 0.17511(8) 0.66368(7) 0.0267(3) Uani 1 1 d .
W10 W 0.68527(3) 0.44958(7) 0.52048(6) 0.0214(3) Uani 1 1 d .
W11 W 0.63767(3) 0.55972(7) 0.60142(6) 0.0219(3) Uani 1 1 d .
O1 O 0.5155(5) 0.1137(14) 0.4093(12) 0.044(5) Uani 1 1 d U
O2 O 0.6004(5) 0.3236(12) 0.2929(10) 0.032(5) Uani 1 1 d U
O3 O 0.5189(5) 0.5151(13) 0.4241(11) 0.041(5) Uani 1 1 d U
O4 O 0.7013(5) 0.1383(13) 0.4443(11) 0.036(5) Uani 1 1 d U
O5 O 0.6193(5) -0.0727(13) 0.5579(11) 0.039(5) Uani 1 1 d U
O6 O 0.7403(5) 0.0967(12) 0.7548(10) 0.032(4) Uani 1 1 d U
O7 O 0.5521(5) 0.4931(13) 0.6969(11) 0.036(5) Uani 1 1 d U
O8 O 0.6690(5) 0.2772(13) 0.8796(11) 0.038(5) Uani 1 1 d U
O9 O 0.5478(6) 0.0944(15) 0.6774(12) 0.054(6) Uani 1 1 d U
O10 O 0.7008(4) 0.4877(11) 0.4533(9) 0.021(4) Uani 1 1 d U
O11 O 0.6216(5) 0.6742(13) 0.5906(12) 0.042(5) Uani 1 1 d U
O12 O 0.6100(4) 0.1925(10) 0.7589(9) 0.014(4) Uani 1 1 d U
O13 O 0.6770(5) 0.5705(12) 0.6788(10) 0.030(4) Uani 1 1 d U
O14 O 0.5573(5) 0.3009(14) 0.6761(12) 0.047(6) Uani 1 1 d U
O15 O 0.5649(5) 0.4132(13) 0.3803(11) 0.035(5) Uani 1 1 d U
O16 O 0.6151(4) 0.3840(11) 0.7720(9) 0.023(4) Uani 1 1 d U
O17 O 0.6789(4) 0.3788(11) 0.7681(9) 0.022(4) Uani 1 1 d U
O18 O 0.5266(5) 0.3164(14) 0.4372(12) 0.044(5) Uani 1 1 d U
O19 O 0.5644(4) 0.2254(11) 0.3748(9) 0.021(4) Uani 1 1 d U
O20 O 0.6064(4) 0.0875(11) 0.6372(9) 0.020(4) Uani 1 1 d U
O21 O 0.7130(4) 0.1461(12) 0.6011(10) 0.025(4) Uani 1 1 d U
O22 O 0.7190(5) 0.2823(13) 0.6992(11) 0.034(5) Uani 1 1 d U
O23 O 0.6364(4) 0.2201(11) 0.4281(10) 0.023(4) Uani 1 1 d U
O24 O 0.6535(4) 0.0600(10) 0.5056(9) 0.017(4) Uani 1 1 d U
O25 O 0.5928(4) 0.5084(10) 0.5108(9) 0.017(4) Uani 1 1 d U
O26 O 0.6724(4) 0.0390(12) 0.6510(10) 0.025(4) Uani 1 1 d U
O27 O 0.5534(4) 0.4181(11) 0.5659(9) 0.021(4) Uani 1 1 d U
O28 O 0.6360(4) 0.4047(11) 0.4315(9) 0.019(4) Uani 1 1 d U
O29 O 0.6106(4) 0.5079(11) 0.6583(9) 0.018(4) Uani 1 1 d U
O30 O 0.7221(4) 0.4660(11) 0.6055(9) 0.022(4) Uani 1 1 d U
O31 O 0.5520(5) 0.1952(12) 0.5521(11) 0.032(4) Uani 1 1 d U
O32 O 0.6764(4) 0.1864(12) 0.7509(10) 0.027(4) Uani 1 1 d U
O33 O 0.6601(4) 0.5638(10) 0.5289(9) 0.016(4) Uani 1 1 d U
O34 O 0.5889(4) 0.1092(12) 0.4955(10) 0.028(4) Uani 1 1 d U
O35 O 0.6882(4) 0.3108(10) 0.5148(9) 0.018(4) Uani 1 1 d U
O36 O 0.6149(4) 0.2988(11) 0.6571(9) 0.022(4) Uani 1 1 d U
O37 O 0.6558(5) 0.2061(13) 0.5886(11) 0.036(5) Uani 1 1 d U
O38 O 0.5934(4) 0.3087(10) 0.4991(9) 0.018(4) Uani 1 1 d U
O39 O 0.6572(4) 0.4098(11) 0.5965(9) 0.022(4) Uani 1 1 d U
O1W O 0.7392(5) 0.4906(13) 0.8622(11) 0.037(5) Uani 1 1 d U
O2W O 0.7856(5) 0.3937(14) 0.7754(11) 0.043(5) Uani 1 1 d U
O3W O 0.7060(5) 0.7375(13) 0.6273(11) 0.036(5) Uani 1 1 d U
O4W O 0.5902(6) 0.6405(15) 0.3898(12) 0.051(6) Uani 1 1 d U
O5W O 0.6974(5) 0.9083(14) 0.5090(12) 0.047(5) Uani 1 1 d U
O6W O 0.5129(5) 0.7039(12) 0.4630(11) 0.033(5) Uani 1 1 d U
O7W O 0.5485(7) 0.3206(17) 0.1422(15) 0.069(7) Uani 1 1 d U
O8W O 0.8514(7) 0.4900(17) 0.7093(14) 0.070(7) Uani 1 1 d U
O9W O 0.4396(8) 0.100(2) 0.3622(17) 0.015(7) Uani 0.50 1 d PU
O10W O 0.7123(7) 0.2551(17) 0.3431(15) 0.072(7) Uani 1 1 d U
O11W O 0.7407(12) 0.694(3) 0.534(3) 0.060(12) Uani 0.50 1 d PU

loop_
_atom_site_aniso_label
_atom_site_aniso_U_11
_atom_site_aniso_U_22
_atom_site_aniso_U_33
_atom_site_aniso_U_23
_atom_site_aniso_U_13
_atom_site_aniso_U_12
K1 0.035(4) 0.078(6) 0.055(5) -0.005(4) 0.018(4) -0.009(4)
K2 0.064(6) 0.086(6) 0.036(4) 0.004(4) 0.023(4) -0.007(4)
K3 0.036(6) 0.078(8) 0.057(7) 0.000 0.028(6) 0.000
Ca1 0.018(3) 0.016(3) 0.031(3) 0.001(2) 0.006(2) -0.001(2)
Ca2 0.058(5) 0.048(4) 0.059(5) -0.016(4) 0.037(4) -0.011(3)
Ge1 0.0163(14) 0.0194(14) 0.0214(15) -0.0030(12) 0.0063(12) -0.0023(11)
W1 0.0207(6) 0.0265(6) 0.0302(7) -0.0018(5) 0.0038(5) -0.0053(5)
W2 0.0225(6) 0.0251(6) 0.0216(6) -0.0021(5) 0.0043(5) -0.0015(4)
W3 0.0164(6) 0.0261(6) 0.0297(7) 0.0016(5) 0.0036(5) 0.0017(4)
W4 0.0227(6) 0.0193(5) 0.0246(6) -0.0011(5) 0.0094(5) 0.0023(4)
W5 0.0232(6) 0.0169(5) 0.0291(6) -0.0015(5) 0.0073(5) -0.0024(4)
W6 0.0189(6) 0.0158(5) 0.0247(6) 0.0004(5) 0.0055(5) 0.0013(4)
W7 0.0202(6) 0.0240(6) 0.0301(7) -0.0003(5) 0.0116(5) 0.0017(5)
W8 0.0216(6) 0.0249(6) 0.0246(6) 0.0024(5) 0.0097(5) 0.0015(5)
W9 0.0229(6) 0.0253(6) 0.0347(7) 0.0020(5) 0.0145(5) -0.0040(5)
W10 0.0208(6) 0.0209(5) 0.0226(6) -0.0016(5) 0.0087(5) -0.0027(4)
W11 0.0227(6) 0.0162(5) 0.0258(6) -0.0007(5) 0.0085(5) -0.0001(4)
O1 0.044(5) 0.044(5) 0.044(5) -0.0004(10) 0.017(2) 0.0000(10)
O2 0.032(5) 0.032(5) 0.032(5) -0.0001(10) 0.012(2) -0.0005(10)
O3 0.041(5) 0.041(5) 0.041(5) 0.0001(10) 0.016(2) 0.0002(10)
O4 0.036(5) 0.036(5) 0.036(5) -0.0001(10) 0.014(2) 0.0002(10)
O5 0.039(5) 0.039(5) 0.039(5) 0.0002(10) 0.016(2) 0.0002(10)
O6 0.032(5) 0.032(5) 0.032(5) -0.0001(10) 0.013(2) 0.0005(10)
O7 0.036(5) 0.036(5) 0.036(5) 0.0000(10) 0.015(2) 0.0001(10)
O8 0.038(5) 0.038(5) 0.038(5) 0.0000(10) 0.015(2) -0.0004(10)
O9 0.054(6) 0.054(6) 0.054(6) 0.0000(10) 0.021(2) -0.0001(10)
O10 0.022(4) 0.021(4) 0.021(4) 0.0000(10) 0.0084(18) -0.0002(10)
O11 0.042(5) 0.042(5) 0.042(5) -0.0001(10) 0.017(2) 0.0001(10)
O12 0.014(4) 0.014(4) 0.014(4) 0.0002(10) 0.0059(16) 0.0003(10)
O13 0.030(4) 0.030(4) 0.030(4) 0.0001(10) 0.012(2) 0.0002(10)
O14 0.047(6) 0.047(6) 0.047(6) 0.0001(10) 0.018(2) 0.0001(10)
O15 0.035(5) 0.035(5) 0.035(5) 0.0002(10) 0.014(2) 0.0001(10)
O16 0.023(4) 0.022(4) 0.023(4) 0.0001(10) 0.0090(18) 0.0002(10)
O17 0.022(4) 0.022(4) 0.022(4) -0.0003(10) 0.0089(18) 0.0001(10)
O18 0.044(5) 0.044(5) 0.044(5) -0.0001(10) 0.017(2) 0.0000(10)
O19 0.021(4) 0.021(4) 0.021(4) -0.0002(10) 0.0085(18) 0.0000(10)
O20 0.020(4) 0.020(4) 0.020(4) 0.0002(10) 0.0076(18) -0.0003(10)
O21 0.025(4) 0.026(4) 0.025(4) 0.0002(10) 0.0100(19) 0.0001(10)
O22 0.034(5) 0.034(5) 0.034(5) 0.0001(10) 0.013(2) -0.0006(10)
O23 0.023(4) 0.023(4) 0.023(4) 0.0000(10) 0.0091(18) -0.0001(10)
O24 0.017(4) 0.017(4) 0.017(4) 0.0003(10) 0.0066(17) -0.0001(10)
O25 0.017(4) 0.017(4) 0.017(4) 0.0002(10) 0.0068(17) 0.0001(10)
O26 0.025(4) 0.025(4) 0.025(4) -0.0001(10) 0.0099(19) 0.0003(10)
O27 0.021(4) 0.021(4) 0.021(4) 0.0000(10) 0.0082(18) 0.0000(10)
O28 0.019(4) 0.018(4) 0.019(4) 0.0000(10) 0.0073(17) -0.0001(10)
O29 0.019(4) 0.019(4) 0.018(4) -0.0001(10) 0.0073(17) 0.0000(10)
O30 0.022(4) 0.021(4) 0.022(4) -0.0001(10) 0.0085(18) 0.0001(10)
O31 0.032(5) 0.032(5) 0.032(5) -0.0002(10) 0.012(2) 0.0000(10)
O32 0.027(4) 0.027(4) 0.027(4) -0.0002(10) 0.0108(19) 0.0001(10)
O33 0.016(4) 0.016(4) 0.016(4) 0.0000(10) 0.0061(17) 0.0000(10)
O34 0.028(4) 0.028(4) 0.028(4) 0.0001(10) 0.0111(19) -0.0002(10)
O35 0.018(4) 0.018(4) 0.018(4) 0.0001(10) 0.0073(17) -0.0005(10)
O36 0.022(4) 0.022(4) 0.022(4) 0.0000(10) 0.0088(18) 0.0002(10)
O37 0.036(5) 0.036(5) 0.036(5) 0.0002(10) 0.014(2) 0.0000(10)
O38 0.018(4) 0.019(4) 0.018(4) -0.0001(10) 0.0074(17) 0.0001(10)
O39 0.022(4) 0.022(4) 0.022(4) 0.0000(10) 0.0087(18) -0.0001(10)
O1W 0.036(5) 0.037(5) 0.037(5) 0.0001(10) 0.015(2) -0.0006(10)
O2W 0.043(5) 0.043(5) 0.044(5) -0.0001(10) 0.017(2) 0.0000(10)
O3W 0.036(5) 0.036(5) 0.036(5) -0.0002(10) 0.014(2) 0.0001(10)
O4W 0.051(6) 0.051(6) 0.051(6) 0.0003(10) 0.020(2) 0.0000(10)
O5W 0.047(5) 0.047(6) 0.047(6) -0.0002(10) 0.019(2) 0.0000(10)
O6W 0.033(5) 0.033(5) 0.033(5) 0.0000(10) 0.013(2) 0.0002(10)
O7W 0.069(7) 0.069(7) 0.069(7) -0.0003(10) 0.027(3) 0.0004(10)
O8W 0.071(7) 0.070(7) 0.070(7) -0.0001(10) 0.028(3) 0.0000(10)
O9W 0.015(7) 0.015(7) 0.016(7) 0.0001(10) 0.006(3) -0.0003(10)
O10W 0.072(7) 0.072(7) 0.072(7) 0.0002(10) 0.028(3) -0.0004(10)
O11W 0.060(12) 0.060(12) 0.060(12) 0.0000(10) 0.024(5) 0.0002(10)

loop_
_atom_type_symbol
_atom_type_description
_atom_type_scat_dispersion_real
_atom_type_scat_dispersion_imag
_atom_type_scat_source
Ca Ca 0.2262 0.3064 'International Tables Vol C Tables 4.2.6.8 and 6.1.1.4'
H H 0.0000 0.0000 'International Tables Vol C Tables 4.2.6.8 and 6.1.1.4'
Ge Ge 0.1547 1.8001 'International Tables Vol C Tables 4.2.6.8 and 6.1.1.4'
O O 0.0106 0.0060 'International Tables Vol C Tables 4.2.6.8 and 6.1.1.4'
K K 0.2009 0.2494 'International Tables Vol C Tables 4.2.6.8 and 6.1.1.4'
W W -0.8490 6.8722 'International Tables Vol C Tables 4.2.6.8 and 6.1.1.4'

loop_
_geom_angle_atom_site_label_1
_geom_angle_atom_site_label_2
_geom_angle_atom_site_label_3
_geom_angle
_geom_angle_site_symmetry_1
_geom_angle_site_symmetry_3
O11W K1 O8W 147.8(11) . .
O11W K1 O5W 73.3(11) . 7_666
O8W K1 O5W 96.9(7) . 7_666
O11W K1 O30 82.8(10) . .
O8W K1 O30 124.7(7) . .
O5W K1 O30 127.5(6) 7_666 .
O11W K1 O4 129.7(11) . 7_656
O8W K1 O4 73.6(7) . 7_656
O5W K1 O4 74.7(6) 7_666 7_656
O30 K1 O4 86.9(5) . 7_656
O11W K1 O32 90.2(10) . 4_656
O8W K1 O32 64.1(6) . 4_656
O5W K1 O32 110.7(6) 7_666 4_656
O30 K1 O32 115.5(5) . 4_656
O4 K1 O32 137.7(6) 7_656 4_656
O11W K1 O6 85.4(11) . 4_656
O8W K1 O6 93.2(7) . 4_656
O5W K1 O6 154.1(6) 7_666 4_656
O30 K1 O6 62.0(5) . 4_656
O4 K1 O6 131.1(6) 7_656 4_656
O32 K1 O6 53.6(5) 4_656 4_656
O11W K1 W6 90.6(10) . 4_656
O8W K1 W6 75.8(6) . 4_656
O5W K1 W6 137.2(5) 7_666 4_656
O30 K1 W6 87.6(4) . 4_656
O4 K1 W6 138.2(5) 7_656 4_656
O32 K1 W6 28.2(3) 4_656 4_656
O6 K1 W6 25.8(3) 4_656 4_656
O11W K1 W10 70.8(10) . .
O8W K1 W10 140.7(6) . .
O5W K1 W10 105.9(5) 7_666 .
O30 K1 W10 21.8(4) . .
O4 K1 W10 81.9(4) 7_656 .
O32 K1 W10 131.5(4) 4_656 .
O6 K1 W10 80.0(4) 4_656 .
W6 K1 W10 105.54(18) 4_656 .
O11W K1 Ca1 96.7(10) . .
O8W K1 Ca1 100.8(6) . .
O5W K1 Ca1 158.9(5) 7_666 .
O30 K1 Ca1 31.5(4) . .
O4 K1 Ca1 99.5(4) 7_656 .
O32 K1 Ca1 87.4(4) 4_656 .
O6 K1 Ca1 35.7(3) 4_656 .
W6 K1 Ca1 59.38(14) 4_656 .
W10 K1 Ca1 53.08(14) . .
O2 K2 O10 114.9(6) . .
O2 K2 O13 115.0(6) . 6_565
O10 K2 O13 128.3(6) . 6_565
O2 K2 O29 79.9(5) . 6_565
O10 K2 O29 146.3(5) . 6_565
O13 K2 O29 56.8(5) 6_565 6_565
O2 K2 O28 57.4(5) . .
O10 K2 O28 58.2(5) . .
O13 K2 O28 171.4(6) 6_565 .
O29 K2 O28 121.9(5) 6_565 .
O2 K2 O17 141.0(6) . 6_565
O10 K2 O17 83.5(5) . 6_565
O13 K2 O17 65.9(5) 6_565 6_565
O29 K2 O17 68.6(5) 6_565 6_565
O28 K2 O17 122.3(5) . 6_565
O2 K2 O16 90.8(5) . 6_565
O10 K2 O16 93.7(5) . 6_565
O13 K2 O16 98.3(5) 6_565 6_565
O29 K2 O16 54.6(5) 6_565 6_565
O28 K2 O16 86.2(5) . 6_565
O17 K2 O16 52.4(5) 6_565 6_565
O2 K2 O10W 96.1(6) . .
O10 K2 O10W 84.3(6) . .
O13 K2 O10W 77.9(6) 6_565 .
O29 K2 O10W 125.8(6) 6_565 .
O28 K2 O10W 98.3(6) . .
O17 K2 O10W 120.7(6) 6_565 .
O16 K2 O10W 173.1(6) 6_565 .
O2 K2 O1W 162.9(6) . 6_565
O10 K2 O1W 55.2(5) . 6_565
O13 K2 O1W 73.1(5) 6_565 6_565
O29 K2 O1W 116.1(5) 6_565 6_565
O28 K2 O1W 113.1(5) . 6_565
O17 K2 O1W 55.5(5) 6_565 6_565
O16 K2 O1W 103.2(5) 6_565 6_565
O10W K2 O1W 70.2(6) . 6_565
O2 K2 W2 28.3(4) . .
O10 K2 W2 86.7(4) . .
O13 K2 W2 142.8(4) 6_565 .
O29 K2 W2 102.8(4) 6_565 .
O28 K2 W2 29.2(3) . .
O17 K2 W2 140.6(4) 6_565 .
O16 K2 W2 90.5(4) 6_565 .
O10W K2 W2 96.0(5) . .
O1W K2 W2 139.7(4) 6_565 .
O2 K2 W11 94.6(4) . 6_565
O10 K2 W11 150.3(4) . 6_565
O13 K2 W11 26.3(4) 6_565 6_565
O29 K2 W11 31.9(3) 6_565 6_565
O28 K2 W11 149.6(4) . 6_565
O17 K2 W11 70.6(4) 6_565 6_565
O16 K2 W11 82.1(4) 6_565 6_565
O10W K2 W11 96.4(5) . 6_565
O1W K2 W11 96.9(4) 6_565 6_565
W2 K2 W11 122.6(2) . 6_565
O2 K2 W10 90.5(4) . .
O10 K2 W10 24.5(3) . .
O13 K2 W10 151.2(5) 6_565 .
O29 K2 W10 146.8(4) 6_565 .
O28 K2 W10 34.2(3) . .
O17 K2 W10 103.2(4) 6_565 .
O16 K2 W10 94.3(4) 6_565 .
O10W K2 W10 86.6(5) . .
O1W K2 W10 78.9(4) 6_565 .
W2 K2 W10 62.21(13) . .
W11 K2 W10 173.8(3) 6_565 .
O7 K3 O7 170.4(9) 2_656 .
O7 K3 O15 106.3(5) 2_656 6_566
O7 K3 O15 77.2(5) . 6_566
O7 K3 O15 77.2(5) 2_656 5_666
O7 K3 O15 106.3(5) . 5_666
O15 K3 O15 138.8(8) 6_566 5_666
O7 K3 O3 59.3(5) 2_656 6_566
O7 K3 O3 119.5(5) . 6_566
O15 K3 O3 52.6(5) 6_566 6_566
O15 K3 O3 133.2(5) 5_666 6_566
O7 K3 O3 119.5(5) 2_656 5_666
O7 K3 O3 59.3(5) . 5_666
O15 K3 O3 133.2(5) 6_566 5_666
O15 K3 O3 52.6(5) 5_666 5_666
O3 K3 O3 167.6(8) 6_566 5_666
O7 K3 W3 78.9(4) 2_656 6_566
O7 K3 W3 103.0(4) . 6_566
O15 K3 W3 28.4(4) 6_566 6_566
O15 K3 W3 138.1(4) 5_666 6_566
O3 K3 W3 25.0(3) 6_566 6_566
O3 K3 W3 161.4(4) 5_666 6_566
O7 K3 W3 103.0(4) 2_656 5_666
O7 K3 W3 78.9(4) . 5_666
O15 K3 W3 138.1(4) 6_566 5_666
O15 K3 W3 28.4(3) 5_666 5_666
O3 K3 W3 161.4(4) 6_566 5_666
O3 K3 W3 25.0(3) 5_666 5_666
W3 K3 W3 157.8(3) 6_566 5_666
O30 Ca1 O22 83.4(6) . .
O30 Ca1 O13 81.0(6) . .
O22 Ca1 O13 127.9(6) . .
O30 Ca1 O17 129.6(6) . .
O22 Ca1 O17 71.8(6) . .
O13 Ca1 O17 81.0(6) . .
O30 Ca1 O6 80.0(6) . 4_656
O22 Ca1 O6 144.6(6) . 4_656
O13 Ca1 O6 80.0(6) . 4_656
O17 Ca1 O6 141.2(6) . 4_656
O30 Ca1 O1W 156.9(6) . .
O22 Ca1 O1W 115.5(7) . .
O13 Ca1 O1W 95.7(6) . .
O17 Ca1 O1W 71.6(6) . .
O6 Ca1 O1W 77.0(6) 4_656 .
O30 Ca1 O2W 90.1(6) . .
O22 Ca1 O2W 75.2(6) . .
O13 Ca1 O2W 153.4(6) . .
O17 Ca1 O2W 122.9(6) . .
O6 Ca1 O2W 73.8(6) 4_656 .
O1W Ca1 O2W 82.7(7) . .
O30 Ca1 O39 60.5(5) . .
O22 Ca1 O39 70.1(6) . .
O13 Ca1 O39 58.9(5) . .
O17 Ca1 O39 69.8(5) . .
O6 Ca1 O39 125.3(6) 4_656 .
O1W Ca1 O39 136.4(6) . .
O2W Ca1 O39 136.2(6) . .
O30 Ca1 W10 22.6(4) . .
O22 Ca1 W10 77.6(5) . .
O13 Ca1 W10 69.4(4) . .
O17 Ca1 W10 107.5(4) . .
O6 Ca1 W10 96.9(5) 4_656 .
O1W Ca1 W10 164.8(5) . .
O2W Ca1 W10 109.2(5) . .
O39 Ca1 W10 38.0(3) . .
O30 Ca1 W11 70.5(4) . .
O22 Ca1 W11 106.7(5) . .
O13 Ca1 W11 21.7(4) . .
O17 Ca1 W11 75.5(4) . .
O6 Ca1 W11 96.9(4) 4_656 .
O1W Ca1 W11 113.0(5) . .
O2W Ca1 W11 159.9(5) . .
O39 Ca1 W11 37.2(3) . .
W10 Ca1 W11 53.38(8) . .
O30 Ca1 K2 127.7(4) . 6_566
O22 Ca1 K2 120.7(5) . 6_566
O13 Ca1 K2 47.0(5) . 6_566
O17 Ca1 K2 49.2(4) . 6_566
O6 Ca1 K2 94.0(5) 4_656 6_566
O1W Ca1 K2 55.6(5) . 6_566
O2W Ca1 K2 138.3(5) . 6_566
O39 Ca1 K2 83.6(4) . 6_566
W10 Ca1 K2 111.85(19) . 6_566
W11 Ca1 K2 58.57(16) . 6_566
O30 Ca1 K1 37.9(4) . .
O22 Ca1 K1 100.6(5) . .
O13 Ca1 K1 96.6(5) . .
O17 Ca1 K1 167.2(4) . .
O6 Ca1 K1 49.4(4) 4_656 .
O1W Ca1 K1 121.2(5) . .
O2W Ca1 K1 62.8(5) . .
O39 Ca1 K1 98.1(4) . .
W10 Ca1 K1 60.21(15) . .
W11 Ca1 K1 97.51(19) . .
K2 Ca1 K1 136.0(2) 6_566 .
O8 Ca2 O11 139.0(6) 6_565 .
O8 Ca2 O5W 76.3(6) 6_565 .
O11 Ca2 O5W 133.0(7) . .
O8 Ca2 O3W 102.9(6) 6_565 .
O11 Ca2 O3W 72.8(6) . .
O5W Ca2 O3W 68.5(6) . .
O8 Ca2 O4W 76.4(6) 6_565 .
O11 Ca2 O4W 78.3(6) . .
O5W Ca2 O4W 148.7(7) . .
O3W Ca2 O4W 133.2(6) . .
O8 Ca2 O33 82.5(5) 6_565 .
O11 Ca2 O33 58.0(5) . .
O5W Ca2 O33 123.5(6) . .
O3W Ca2 O33 66.3(5) . .
O4W Ca2 O33 67.3(5) . .
O8 Ca2 O5 144.2(6) 6_565 1_565
O11 Ca2 O5 76.4(6) . 1_565
O5W Ca2 O5 79.4(6) . 1_565
O3W Ca2 O5 92.0(6) . 1_565
O4W Ca2 O5 116.0(6) . 1_565
O33 Ca2 O5 133.2(5) . 1_565
O8 Ca2 W11 114.0(4) 6_565 .
O11 Ca2 W11 26.2(4) . .
O5W Ca2 W11 134.1(5) . .
O3W Ca2 W11 65.6(4) . .
O4W Ca2 W11 72.2(5) . .
O33 Ca2 W11 31.9(3) . .
O5 Ca2 W11 101.8(4) 1_565 .
O39 Ge1 O37 108.7(8) . .
O39 Ge1 O38 113.6(7) . .
O37 Ge1 O38 108.4(8) . .
O39 Ge1 O36 112.0(8) . .
O37 Ge1 O36 107.0(8) . .
O38 Ge1 O36 106.8(8) . .
O1 W1 O34 102.2(8) . .
O1 W1 O31 101.5(9) . .
O34 W1 O31 83.9(8) . .
O1 W1 O19 101.6(8) . .
O34 W1 O19 91.4(7) . .
O31 W1 O19 157.0(7) . .
O1 W1 O18 101.9(9) . .
O34 W1 O18 155.8(8) . .
O31 W1 O18 88.1(8) . .
O19 W1 O18 87.1(8) . .
O1 W1 O38 172.7(8) . .
O34 W1 O38 83.3(6) . .
O31 W1 O38 83.9(7) . .
O19 W1 O38 73.2(6) . .
O18 W1 O38 73.1(7) . .
O2 W2 O28 101.1(8) . .
O2 W2 O15 104.7(8) . .
O28 W2 O15 94.0(7) . .
O2 W2 O19 101.4(7) . .
O28 W2 O19 157.1(7) . .
O15 W2 O19 84.4(7) . .
O2 W2 O23 98.0(8) . .
O28 W2 O23 85.7(7) . .
O15 W2 O23 156.9(7) . .
O19 W2 O23 87.1(7) . .
O2 W2 O38 171.2(7) . .
O28 W2 O38 87.6(6) . .
O15 W2 O38 73.3(7) . .
O19 W2 O38 69.9(6) . .
O23 W2 O38 83.6(6) . .
O2 W2 K2 47.9(6) . .
O28 W2 K2 53.6(5) . .
O15 W2 K2 109.9(6) . .
O19 W2 K2 147.9(5) . .
O23 W2 K2 88.5(5) . .
O38 W2 K2 140.9(4) . .
O3 W3 O25 106.3(8) . .
O3 W3 O27 103.4(8) . .
O25 W3 O27 87.4(7) . .
O3 W3 O15 97.2(9) . .
O25 W3 O15 91.0(7) . .
O27 W3 O15 159.0(7) . .
O3 W3 O18 97.9(9) . .
O25 W3 O18 155.7(7) . .
O27 W3 O18 87.9(8) . .
O15 W3 O18 84.9(8) . .
O3 W3 O38 166.9(8) . .
O25 W3 O38 83.7(6) . .
O27 W3 O38 85.2(6) . .
O15 W3 O38 73.8(7) . .
O18 W3 O38 72.1(7) . .
O3 W3 K3 50.5(7) . 5_666
O25 W3 K3 114.1(5) . 5_666
O27 W3 K3 148.9(5) . 5_666
O15 W3 K3 48.6(6) . 5_666
O18 W3 K3 80.7(6) . 5_666
O38 W3 K3 117.9(4) . 5_666
O4 W4 O23 100.0(8) . .
O4 W4 O35 105.3(8) . .
O23 W4 O35 83.0(7) . .
O4 W4 O21 101.4(8) . .
O23 W4 O21 158.4(7) . .
O35 W4 O21 94.2(7) . .
O4 W4 O24 99.7(7) . .
O23 W4 O24 86.0(7) . .
O35 W4 O24 154.1(6) . .
O21 W4 O24 87.5(7) . .
O4 W4 O37 169.4(7) . .
O23 W4 O37 88.4(7) . .
O35 W4 O37 82.1(7) . .
O21 W4 O37 70.0(7) . .
O24 W4 O37 74.2(6) . .
O5 W5 O26 100.4(8) . .
O5 W5 O24 98.7(8) . .
O26 W5 O24 89.0(7) . .
O5 W5 O20 103.8(8) . .
O26 W5 O20 91.8(7) . .
O24 W5 O20 156.9(6) . .
O5 W5 O34 103.3(8) . .
O26 W5 O34 156.3(7) . .
O24 W5 O34 87.6(7) . .
O20 W5 O34 82.3(7) . .
O5 W5 O37 167.6(8) . .
O26 W5 O37 73.0(7) . .
O24 W5 O37 71.1(6) . .
O20 W5 O37 87.1(6) . .
O34 W5 O37 83.8(7) . .
O22 W6 O6 106.0(8) . .
O22 W6 O32 94.9(8) . .
O6 W6 O32 102.5(8) . .
O22 W6 O21 90.5(8) . .
O6 W6 O21 97.7(8) . .
O32 W6 O21 156.7(7) . .
O22 W6 O26 161.0(8) . .
O6 W6 O26 92.3(7) . .
O32 W6 O26 86.0(7) . .
O21 W6 O26 81.8(7) . .
O22 W6 O37 89.5(8) . .
O6 W6 O37 160.2(7) . .
O32 W6 O37 88.0(7) . .
O21 W6 O37 69.3(7) . .
O26 W6 O37 71.5(6) . .
O22 W6 K1 114.4(6) . 4_646
O6 W6 K1 52.0(6) . 4_646
O32 W6 K1 51.3(5) . 4_646
O21 W6 K1 144.1(5) . 4_646
O26 W6 K1 80.9(5) . 4_646
O37 W6 K1 132.4(5) . 4_646
O7 W7 O14 99.4(9) . .
O7 W7 O29 100.2(8) . .
O14 W7 O29 160.2(8) . .
O7 W7 O27 97.9(8) . .
O14 W7 O27 88.3(8) . .
O29 W7 O27 86.3(7) . .
O7 W7 O16 102.4(8) . .
O14 W7 O16 88.1(8) . .
O29 W7 O16 90.3(7) . .
O27 W7 O16 159.7(7) . .
O7 W7 O36 171.4(7) . .
O14 W7 O36 74.3(8) . .
O29 W7 O36 86.5(6) . .
O27 W7 O36 87.8(6) . .
O16 W7 O36 72.0(6) . .
O7 W7 K2 87.5(6) . 6_566
O14 W7 K2 138.3(7) . 6_566
O29 W7 K2 45.7(5) . 6_566
O27 W7 K2 131.7(5) . 6_566
O16 W7 K2 50.4(5) . 6_566
O36 W7 K2 93.4(4) . 6_566
O17 W8 O8 104.1(8) . .
O17 W8 O16 91.8(7) . .
O8 W8 O16 97.4(8) . .
O17 W8 O32 93.1(7) . .
O8 W8 O32 103.0(8) . .
O16 W8 O32 157.1(7) . .
O17 W8 O12 160.1(7) . .
O8 W8 O12 95.4(7) . .
O16 W8 O12 81.6(6) . .
O32 W8 O12 86.3(6) . .
O17 W8 O36 90.4(7) . .
O8 W8 O36 162.4(7) . .
O16 W8 O36 71.8(6) . .
O32 W8 O36 85.9(6) . .
O12 W8 O36 69.7(6) . .
O17 W8 K2 45.4(5) . 6_566
O8 W8 K2 89.4(6) . 6_566
O16 W8 K2 50.9(5) . 6_566
O32 W8 K2 138.5(5) . 6_566
O12 W8 K2 132.4(4) . 6_566
O36 W8 K2 93.9(4) . 6_566
O9 W9 O12 102.7(9) . .
O9 W9 O20 100.2(8) . .
O12 W9 O20 92.6(7) . .
O9 W9 O14 103.0(10) . .
O12 W9 O14 86.5(8) . .
O20 W9 O14 156.3(8) . .
O9 W9 O31 99.9(9) . .
O12 W9 O31 157.4(7) . .
O20 W9 O31 84.6(7) . .
O14 W9 O31 87.3(8) . .
O9 W9 O36 172.4(8) . .
O12 W9 O36 72.9(6) . .
O20 W9 O36 86.3(6) . .
O14 W9 O36 70.8(7) . .
O31 W9 O36 84.5(6) . .
O10 W10 O30 103.0(8) . .
O10 W10 O33 100.4(7) . .
O30 W10 O33 96.1(7) . .
O10 W10 O35 102.1(7) . .
O30 W10 O35 97.6(7) . .
O33 W10 O35 150.2(6) . .
O10 W10 O28 89.9(7) . .
O30 W10 O28 166.1(7) . .
O33 W10 O28 86.5(6) . .
O35 W10 O28 74.3(6) . .
O10 W10 O39 171.4(7) . .
O30 W10 O39 84.1(7) . .
O33 W10 O39 73.7(6) . .
O35 W10 O39 81.6(6) . .
O28 W10 O39 83.6(6) . .
O10 W10 Ca1 133.7(5) . .
O30 W10 Ca1 31.1(5) . .
O33 W10 Ca1 85.1(5) . .
O35 W10 Ca1 93.2(5) . .
O28 W10 Ca1 136.4(4) . .
O39 W10 Ca1 53.0(4) . .
O10 W10 K2 41.3(5) . .
O30 W10 K2 141.9(5) . .
O33 W10 K2 102.3(5) . .
O35 W10 K2 82.5(5) . .
O28 W10 K2 49.5(4) . .
O39 W10 K2 133.0(4) . .
Ca1 W10 K2 171.41(15) . .
O10 W10 K1 67.1(5) . .
O30 W10 K1 35.9(5) . .
O33 W10 K1 100.2(5) . .
O35 W10 K1 106.4(5) . .
O28 W10 K1 156.8(4) . .
O39 W10 K1 119.6(4) . .
Ca1 W10 K1 66.71(14) . .
K2 W10 K1 107.30(17) . .
O11 W11 O13 102.2(9) . .
O11 W11 O33 99.0(8) . .
O13 W11 O33 94.2(8) . .
O11 W11 O29 97.4(8) . .
O13 W11 O29 95.2(7) . .
O33 W11 O29 158.9(6) . .
O11 W11 O25 92.5(8) . .
O13 W11 O25 165.2(7) . .
O33 W11 O25 85.5(6) . .
O29 W11 O25 80.7(6) . .
O11 W11 O39 171.1(8) . .
O13 W11 O39 83.6(7) . .
O33 W11 O39 73.7(6) . .
O29 W11 O39 88.6(6) . .
O25 W11 O39 82.1(6) . .
O11 W11 Ca2 46.5(7) . .
O13 W11 Ca2 100.2(6) . .
O33 W11 Ca2 52.6(4) . .
O29 W11 Ca2 143.0(4) . .
O25 W11 Ca2 91.4(4) . .
O39 W11 Ca2 126.3(4) . .
O11 W11 Ca1 133.1(7) . .
O13 W11 Ca1 31.3(6) . .
O33 W11 Ca1 83.9(5) . .
O29 W11 Ca1 94.5(5) . .
O25 W11 Ca1 134.3(4) . .
O39 W11 Ca1 52.3(4) . .
Ca2 W11 Ca1 115.83(15) . .
O11 W11 K2 90.9(7) . 6_566
O13 W11 K2 47.4(6) . 6_566
O33 W11 K2 141.6(5) . 6_566
O29 W11 K2 50.8(5) . 6_566
O25 W11 K2 131.4(4) . 6_566
O39 W11 K2 98.0(4) . 6_566
Ca2 W11 K2 123.91(18) . 6_566
Ca1 W11 K2 63.07(16) . 6_566
W2 O2 K2 103.7(8) . .
W3 O3 K3 104.4(8) . 5_666
W4 O4 K1 136.6(9) . 7_656
W5 O5 Ca2 133.4(9) . 1_545
W6 O6 Ca1 146.5(10) . 4_646
W6 O6 K1 102.2(7) . 4_646
Ca1 O6 K1 94.9(6) 4_646 4_646
W7 O7 K3 146.4(10) . .
W8 O8 Ca2 139.0(10) . 6_566
W10 O10 K2 114.3(7) . .
W11 O11 Ca2 107.4(9) . .
W9 O12 W8 121.8(8) . .
W11 O13 Ca1 126.9(9) . .
W11 O13 K2 106.2(8) . 6_566
Ca1 O13 K2 94.7(6) . 6_566
W7 O14 W9 123.1(11) . .
W2 O15 W3 121.1(10) . .
W2 O15 K3 132.5(9) . 5_666
W3 O15 K3 103.0(7) . 5_666
W7 O16 W8 121.0(8) . .
W7 O16 K2 100.4(6) . 6_566
W8 O16 K2 99.3(6) . 6_566
W8 O17 Ca1 157.9(9) . .
W8 O17 K2 110.0(7) . 6_566
Ca1 O17 K2 91.9(5) . 6_566
W1 O18 W3 120.5(10) . .
W1 O19 W2 122.9(9) . .
W9 O20 W5 152.0(9) . .
W4 O21 W6 122.9(9) . .
W6 O22 Ca1 158.1(10) . .
W4 O23 W2 149.4(9) . .
W5 O24 W4 122.1(8) . .
W3 O25 W11 155.1(9) . .
W5 O26 W6 120.9(8) . .
W3 O27 W7 149.2(9) . .
W2 O28 W10 154.9(9) . .
W2 O28 K2 97.2(7) . .
W10 O28 K2 96.3(6) . .
W7 O29 W11 152.7(9) . .
W7 O29 K2 106.1(7) . 6_566
W11 O29 K2 97.3(6) . 6_566
W10 O30 Ca1 126.3(8) . .
W10 O30 K1 122.3(8) . .
Ca1 O30 K1 110.6(6) . .
W1 O31 W9 152.4(10) . .
W6 O32 W8 140.9(9) . .
W6 O32 K1 100.5(6) . 4_646
W8 O32 K1 109.9(7) . 4_646
W10 O33 W11 117.1(7) . .
W10 O33 Ca2 146.9(7) . .
W11 O33 Ca2 95.5(5) . .
W1 O34 W5 158.7(10) . .
W4 O35 W10 165.9(9) . .
Ge1 O36 W8 122.0(8) . .
Ge1 O36 W7 120.5(8) . .
W8 O36 W7 95.1(6) . .
Ge1 O36 W9 124.4(8) . .
W8 O36 W9 95.4(6) . .
W7 O36 W9 91.8(6) . .
Ge1 O37 W4 121.3(10) . .
Ge1 O37 W6 122.7(10) . .
W4 O37 W6 97.6(7) . .
Ge1 O37 W5 121.1(9) . .
W4 O37 W5 92.6(7) . .
W6 O37 W5 94.3(7) . .
Ge1 O38 W1 128.1(8) . .
Ge1 O38 W3 120.7(8) . .
W1 O38 W3 94.3(6) . .
Ge1 O38 W2 119.7(8) . .
W1 O38 W2 93.9(6) . .
W3 O38 W2 91.3(5) . .
Ge1 O39 W11 122.2(8) . .
Ge1 O39 W10 124.7(9) . .
W11 O39 W10 94.8(6) . .
Ge1 O39 Ca1 125.8(8) . .
W11 O39 Ca1 90.5(5) . .
W10 O39 Ca1 89.1(5) . .
Ca1 O1W K2 85.1(6) . 6_566
K1 O5W Ca2 119.4(8) 7_666 .

loop_
_geom_bond_atom_site_label_1
_geom_bond_atom_site_label_2
_geom_bond_distance
_geom_bond_site_symmetry_2
K1 O11W 2.75(5) .
K1 O8W 2.75(3) .
K1 O5W 2.76(2) 7_666
K1 O30 2.769(17) .
K1 O4 2.91(2) 7_656
K1 O32 3.166(19) 4_656
K1 O6 3.22(2) 4_656
K1 W6 3.988(9) 4_656
K1 W10 3.988(8) .
K1 Ca1 4.221(10) .
K2 O2 2.755(19) .
K2 O10 2.766(18) .
K2 O13 2.85(2) 6_565
K2 O29 2.903(18) 6_565
K2 O28 2.925(18) .
K2 O17 2.941(18) 6_565
K2 O16 3.052(18) 6_565
K2 O10W 3.16(3) .
K2 O1W 3.21(2) 6_565
K2 W2 3.607(8) .
K2 W11 3.716(9) 6_565
K2 W10 3.823(9) .
K3 O7 2.722(19) 2_656
K3 O7 2.722(19) .
K3 O15 3.045(19) 6_566
K3 O15 3.045(19) 5_666
K3 O3 3.15(2) 6_566
K3 O3 3.15(2) 5_666
K3 W3 3.955(5) 6_566
K3 W3 3.955(5) 5_666
Ca1 O30 2.356(18) .
Ca1 O22 2.380(19) .
Ca1 O13 2.412(18) .
Ca1 O17 2.440(17) .
Ca1 O6 2.472(18) 4_656
Ca1 O1W 2.47(2) .
Ca1 O2W 2.49(2) .
Ca1 O39 2.933(17) .
Ca1 W10 3.674(7) .
Ca1 W11 3.708(6) .
Ca1 K2 3.883(10) 6_566
Ca2 O8 2.76(2) 6_565
Ca2 O11 2.80(2) .
Ca2 O5W 2.82(2) .
Ca2 O3W 2.88(2) .
Ca2 O4W 2.90(2) .
Ca2 O33 2.936(16) .
Ca2 O5 2.95(2) 1_565
Ca2 W11 3.679(8) .
Ge1 O39 1.726(16) .
Ge1 O37 1.750(18) .
Ge1 O38 1.751(16) .
Ge1 O36 1.761(17) .
W1 O1 1.75(2) .
W1 O34 1.861(17) .
W1 O31 1.867(19) .
W1 O19 1.881(17) .
W1 O18 1.936(19) .
W1 O38 2.277(15) .
W2 O2 1.763(19) .
W2 O28 1.774(15) .
W2 O15 1.904(18) .
W2 O19 1.972(16) .
W2 O23 1.980(16) .
W2 O38 2.354(16) .
W3 O3 1.728(19) .
W3 O25 1.807(15) .
W3 O27 1.925(16) .
W3 O15 1.930(19) .
W3 O18 1.940(19) .
W3 O38 2.315(15) .
W3 K3 3.955(5) 5_666
W4 O4 1.788(19) .
W4 O23 1.860(16) .
W4 O35 1.862(15) .
W4 O21 1.919(17) .
W4 O24 1.968(15) .
W4 O37 2.257(19) .
W5 O5 1.693(18) .
W5 O26 1.817(17) .
W5 O24 1.909(16) .
W5 O20 1.937(16) .
W5 O34 1.945(17) .
W5 O37 2.431(18) .
W6 O22 1.722(18) .
W6 O6 1.773(18) .
W6 O32 1.915(17) .
W6 O21 1.953(17) .
W6 O26 2.136(16) .
W6 O37 2.264(19) .
W6 K1 3.988(9) 4_646
W7 O7 1.713(18) .
W7 O14 1.84(2) .
W7 O29 1.917(15) .
W7 O27 1.929(16) .
W7 O16 1.936(16) .
W7 O36 2.301(16) .
W7 K2 3.897(9) 6_566
W8 O17 1.723(16) .
W8 O8 1.74(2) .
W8 O16 1.959(16) .
W8 O32 1.965(17) .
W8 O12 2.115(15) .
W8 O36 2.293(17) .
W8 K2 3.883(10) 6_566
W9 O9 1.72(2) .
W9 O12 1.823(15) .
W9 O20 1.931(16) .
W9 O14 1.97(2) .
W9 O31 2.003(19) .
W9 O36 2.362(16) .
W10 O10 1.737(16) .
W10 O30 1.750(16) .
W10 O33 1.932(15) .
W10 O35 1.933(15) .
W10 O28 2.162(16) .
W10 O39 2.261(16) .
W11 O11 1.699(19) .
W11 O13 1.718(18) .
W11 O33 1.955(16) .
W11 O29 1.979(16) .
W11 O25 2.100(15) .
W11 O39 2.242(16) .
W11 K2 3.716(9) 6_566
O3 K3 3.15(2) 5_666
O4 K1 2.91(2) 7_656
O5 Ca2 2.95(2) 1_545
O6 Ca1 2.472(18) 4_646
O6 K1 3.22(2) 4_646
O8 Ca2 2.76(2) 6_566
O13 K2 2.85(2) 6_566
O15 K3 3.045(19) 5_666
O16 K2 3.052(18) 6_566
O17 K2 2.941(18) 6_566
O29 K2 2.903(18) 6_566
O32 K1 3.166(19) 4_646
O1W K2 3.21(2) 6_566
O5W K1 2.76(2) 7_666
